data_1555245
loop_
_publ_author_name
'Yu, Zhunzhun'
'Li, Yongfeng'
'Zhang, Peichao'
'Liu, Lu'
'Zhang, Junliang'

_publ_section_title
;
 Ligand and counteranion enabled regiodivergent C-H bond functionalization
 of naphthols with \a-aryl-\a-diazoesters.
;
_journal_issue 26
_journal_name_full 'Chemical science'
_journal_page_first 6553
_journal_page_last 6559
_journal_paper_doi 10.1039/c9sc01657k
_journal_volume 10
_journal_year 2019
_chemical_formula_sum 'C21 H19 Cl O3'
_chemical_formula_weight 354.81
_space_group_IT_number 14
_space_group_name_Hall '-P 2ybc'
_space_group_name_H-M_alt 'P 1 21/c 1'
_symmetry_cell_setting monoclinic
_symmetry_space_group_name_H-M 'P 1 21/c 1'
_atom_sites_solution_hydrogens geom
_atom_sites_solution_primary direct
_atom_sites_solution_secondary difmap
_audit_creation_method SHELXL-97
_audit_update_record
;
2018-02-07 deposited with the CCDC.	2019-05-27 downloaded from the CCDC.
;
_cell_angle_alpha 90.00
_cell_angle_beta 133.170(2)
_cell_angle_gamma 90.00
_cell_formula_units_Z 8
_cell_length_a 20.4519(10)
_cell_length_b 8.3981(4)
_cell_length_c 29.0733(12)
_cell_measurement_reflns_used 7105
_cell_measurement_temperature 296(2)
_cell_measurement_theta_max 20.91
_cell_measurement_theta_min 2.61
_cell_volume 3641.9(3)
_computing_structure_refinement 'SHELXL-97 (Sheldrick, 2008)'
_computing_structure_solution 'SHELXS-97 (Sheldrick, 2008)'
_diffrn_ambient_temperature 296(2)
_diffrn_measured_fraction_theta_full 0.999
_diffrn_measured_fraction_theta_max 0.999
_diffrn_measurement_device_type 'Bruker smart apex II CCD'
_diffrn_radiation_monochromator graphite
_diffrn_radiation_source 'fine-focus sealed tube'
_diffrn_radiation_type MoK\a
_diffrn_radiation_wavelength 0.71073
_diffrn_reflns_av_R_equivalents 0.0436
_diffrn_reflns_av_sigmaI/netI 0.0287
_diffrn_reflns_limit_h_max 23
_diffrn_reflns_limit_h_min -24
_diffrn_reflns_limit_k_max 9
_diffrn_reflns_limit_k_min -9
_diffrn_reflns_limit_l_max 34
_diffrn_reflns_limit_l_min -34
_diffrn_reflns_number 41183
_diffrn_reflns_theta_full 25.01
_diffrn_reflns_theta_max 25.01
_diffrn_reflns_theta_min 1.40
_exptl_absorpt_coefficient_mu 0.226
_exptl_absorpt_correction_T_max 0.9478
_exptl_absorpt_correction_T_min 0.9012
_exptl_absorpt_correction_type multi-scan
_exptl_absorpt_process_details sadabs
_exptl_crystal_colour colorless
_exptl_crystal_density_diffrn 1.294
_exptl_crystal_density_method 'not measured'
_exptl_crystal_description block
_exptl_crystal_F_000 1488
_exptl_crystal_size_max 0.47
_exptl_crystal_size_mid 0.36
_exptl_crystal_size_min 0.24
_refine_diff_density_max 0.566
_refine_diff_density_min -0.561
_refine_diff_density_rms 0.038
_refine_ls_extinction_method none
_refine_ls_goodness_of_fit_ref 1.018
_refine_ls_hydrogen_treatment constr
_refine_ls_matrix_type full
_refine_ls_number_parameters 451
_refine_ls_number_reflns 6401
_refine_ls_number_restraints 0
_refine_ls_restrained_S_all 1.018
_refine_ls_R_factor_all 0.0813
_refine_ls_R_factor_gt 0.0497
_refine_ls_shift/su_max 0.000
_refine_ls_shift/su_mean 0.000
_refine_ls_structure_factor_coef Fsqd
_refine_ls_weighting_details 'calc w=1/[\s^2^(Fo^2^)+(0.0581P)^2^+2.1310P] where P=(Fo^2^+2Fc^2^)/3'
_refine_ls_weighting_scheme calc
_refine_ls_wR_factor_gt 0.1227
_refine_ls_wR_factor_ref 0.1453
_reflns_number_gt 4303
_reflns_number_total 6401
_reflns_threshold_expression >2sigma(I)
_cod_data_source_file c9sc01657k2.cif
_cod_data_source_block z
_cod_depositor_comments
;
The following automatic conversions were performed:

data item '_symmetry_cell_setting' value 'Monoclinic' was changed to
'monoclinic' in accordance with the
/home/saulius/struct/COD-crude-data/automatic-downloads/DataCite-retrospective/RSC/depositions/lib/dictionaries/cif_core.dic
dictionary named 'cif_core.dic' version 2.4.2 last updated on
2011-04-26.

Automatic conversion script
Id: cif_fix_values 6909 2019-04-08 15:41:33Z antanas 
;
_cod_original_sg_symbol_H-M P2(1)/c
_cod_database_code 1555245

loop_
_symmetry_equiv_pos_as_xyz
'x, y, z'
'-x, y+1/2, -z+1/2'
'-x, -y, -z'
'x, -y-1/2, z-1/2'

loop_
_atom_site_label
_atom_site_type_symbol
_atom_site_fract_x
_atom_site_fract_y
_atom_site_fract_z
_atom_site_U_iso_or_equiv
_atom_site_adp_type
_atom_site_occupancy
_atom_site_symmetry_multiplicity
_atom_site_calc_flag
_atom_site_refinement_flags
Cl1 Cl 0.38700(10) -1.50047(15) 0.03104(7) 0.1507(6) Uani 1 1 d .
O1 O 0.25420(14) -0.8379(2) -0.11646(9) 0.0655(5) Uani 1 1 d .
O2 O 0.19408(13) -1.0586(2) -0.17436(9) 0.0629(5) Uani 1 1 d .
O3 O -0.14163(12) -0.6901(2) -0.21414(8) 0.0626(5) Uani 1 1 d .
H3B H -0.1618 -0.6481 -0.2471 0.094 Uiso 1 1 calc R
C1 C 0.1162(2) -1.2857(4) -0.12198(14) 0.0679(8) Uani 1 1 d .
H1A H 0.0596 -1.2419 -0.1536 0.082 Uiso 1 1 calc R
C2 C 0.1259(3) -1.4495(4) -0.11156(19) 0.0912(12) Uani 1 1 d .
H2A H 0.0755 -1.5147 -0.1365 0.109 Uiso 1 1 calc R
C3 C 0.2083(4) -1.5151(4) -0.0652(2) 0.0984(14) Uani 1 1 d .
H3A H 0.2145 -1.6246 -0.0586 0.118 Uiso 1 1 calc R
C4 C 0.2819(3) -1.4186(4) -0.02845(17) 0.0807(10) Uani 1 1 d .
C5 C 0.2739(2) -1.2564(3) -0.03800(14) 0.0608(7) Uani 1 1 d .
H5A H 0.3247 -1.1921 -0.0125 0.073 Uiso 1 1 calc R
C6 C 0.19055(18) -1.1889(3) -0.08549(12) 0.0486(6) Uani 1 1 d .
C7 C 0.18594(16) -1.0104(3) -0.09657(11) 0.0434(6) Uani 1 1 d .
H7A H 0.2309 -0.9598 -0.0552 0.052 Uiso 1 1 calc R
C8 C 0.09632(15) -0.9324(3) -0.12911(10) 0.0432(6) Uani 1 1 d .
C9 C 0.03718(17) -0.8914(3) -0.19159(11) 0.0544(7) Uani 1 1 d .
H9A H 0.0510 -0.9173 -0.2152 0.065 Uiso 1 1 calc R
C10 C -0.04335(17) -0.8118(3) -0.22113(12) 0.0539(7) Uani 1 1 d .
H10A H -0.0821 -0.7868 -0.2638 0.065 Uiso 1 1 calc R
C11 C -0.06519(16) -0.7710(3) -0.18805(11) 0.0463(6) Uani 1 1 d .
C12 C -0.00866(15) -0.8135(3) -0.12370(11) 0.0428(6) Uani 1 1 d .
C13 C -0.03063(17) -0.7751(3) -0.08821(12) 0.0523(6) Uani 1 1 d .
H13A H -0.0824 -0.7174 -0.1070 0.063 Uiso 1 1 calc R
C14 C 0.02291(19) -0.8216(3) -0.02724(13) 0.0608(7) Uani 1 1 d .
H14A H 0.0072 -0.7972 -0.0046 0.073 Uiso 1 1 calc R
C15 C 0.10186(19) -0.9063(4) 0.00170(12) 0.0611(7) Uani 1 1 d .
H15A H 0.1382 -0.9382 0.0435 0.073 Uiso 1 1 calc R
C16 C 0.12613(17) -0.9425(3) -0.03047(11) 0.0506(6) Uani 1 1 d .
H16A H 0.1791 -0.9981 -0.0102 0.061 Uiso 1 1 calc R
C17 C 0.07238(15) -0.8973(3) -0.09421(10) 0.0413(5) Uani 1 1 d .
C18 C 0.21157(16) -0.9746(3) -0.13375(11) 0.0439(6) Uani 1 1 d .
C19 C 0.2710(2) -0.7709(4) -0.15447(15) 0.0727(9) Uani 1 1 d .
H19A H 0.2662 -0.8551 -0.1800 0.087 Uiso 1 1 calc R
C20 C 0.2021(3) -0.6474(5) -0.19622(18) 0.1073(14) Uani 1 1 d .
H20A H 0.1437 -0.6956 -0.2241 0.161 Uiso 1 1 calc R
H20B H 0.2126 -0.5988 -0.2205 0.161 Uiso 1 1 calc R
H20C H 0.2052 -0.5678 -0.1711 0.161 Uiso 1 1 calc R
C21 C 0.3646(3) -0.7078(5) -0.10854(19) 0.1074(13) Uani 1 1 d .
H21A H 0.4055 -0.7930 -0.0823 0.161 Uiso 1 1 calc R
H21B H 0.3695 -0.6275 -0.0828 0.161 Uiso 1 1 calc R
H21C H 0.3789 -0.6622 -0.1310 0.161 Uiso 1 1 calc R
Cl2 Cl 0.09627(8) -0.82341(13) -0.36563(5) 0.1216(4) Uani 1 1 d .
O4 O 0.29378(13) -0.3932(2) -0.37557(8) 0.0610(5) Uani 1 1 d .
O5 O 0.25473(13) -0.1554(2) -0.36699(8) 0.0612(5) Uani 1 1 d .
O6 O 0.63059(13) -0.0272(3) -0.08053(8) 0.0744(6) Uani 1 1 d .
H6A H 0.6545 0.0134 -0.0915 0.112 Uiso 1 1 calc R
C22 C 0.3730(2) -0.6154(4) -0.24154(14) 0.0669(8) Uani 1 1 d .
H22A H 0.4306 -0.5733 -0.2155 0.080 Uiso 1 1 calc R
C23 C 0.3606(3) -0.7792(4) -0.23952(17) 0.0828(10) Uani 1 1 d .
H23A H 0.4101 -0.8452 -0.2120 0.099 Uiso 1 1 calc R
C24 C 0.2755(3) -0.8425(4) -0.27805(18) 0.0838(11) Uani 1 1 d .
H24A H 0.2674 -0.9509 -0.2769 0.101 Uiso 1 1 calc R
C25 C 0.2039(2) -0.7451(4) -0.31756(15) 0.0720(9) Uani 1 1 d .
C26 C 0.2147(2) -0.5847(3) -0.32021(13) 0.0580(7) Uani 1 1 d .
H26A H 0.1645 -0.5203 -0.3479 0.070 Uiso 1 1 calc R
C27 C 0.29962(18) -0.5175(3) -0.28215(11) 0.0490(6) Uani 1 1 d .
C28 C 0.30657(16) -0.3393(3) -0.28805(11) 0.0440(6) Uani 1 1 d .
H28A H 0.2601 -0.2881 -0.2917 0.053 Uiso 1 1 calc R
C29 C 0.39560(16) -0.2622(3) -0.23170(11) 0.0443(6) Uani 1 1 d .
C30 C 0.45763(17) -0.2184(3) -0.23383(11) 0.0528(6) Uani 1 1 d .
H30A H 0.4467 -0.2411 -0.2699 0.063 Uiso 1 1 calc R
C31 C 0.53710(18) -0.1407(3) -0.18367(12) 0.0575(7) Uani 1 1 d .
H31A H 0.5779 -0.1127 -0.1868 0.069 Uiso 1 1 calc R
C32 C 0.55521(16) -0.1057(3) -0.13018(11) 0.0510(6) Uani 1 1 d .
C33 C 0.49471(16) -0.1523(3) -0.12415(11) 0.0463(6) Uani 1 1 d .
C34 C 0.51274(19) -0.1213(3) -0.06848(12) 0.0597(7) Uani 1 1 d .
H34A H 0.5651 -0.0686 -0.0349 0.072 Uiso 1 1 calc R
C35 C 0.4536(2) -0.1683(4) -0.06390(13) 0.0665(8) Uani 1 1 d .
H35A H 0.4657 -0.1463 -0.0274 0.080 Uiso 1 1 calc R
C36 C 0.37550(19) -0.2489(3) -0.11329(13) 0.0600(7) Uani 1 1 d .
H36A H 0.3362 -0.2819 -0.1093 0.072 Uiso 1 1 calc R
C37 C 0.35623(17) -0.2796(3) -0.16738(12) 0.0503(6) Uani 1 1 d .
H37A H 0.3035 -0.3332 -0.2000 0.060 Uiso 1 1 calc R
C38 C 0.41447(16) -0.2319(3) -0.17529(11) 0.0424(5) Uani 1 1 d .
C39 C 0.28474(16) -0.3016(3) -0.34833(11) 0.0434(6) Uani 1 1 d .
C40 C 0.2368(2) -0.0901(3) -0.42178(13) 0.0622(8) Uani 1 1 d .
H40A H 0.2647 -0.1581 -0.4317 0.075 Uiso 1 1 calc R
C41 C 0.2788(3) 0.0706(5) -0.40259(18) 0.1094(14) Uani 1 1 d .
H41A H 0.3422 0.0607 -0.3673 0.164 Uiso 1 1 calc R
H41B H 0.2534 0.1353 -0.3909 0.164 Uiso 1 1 calc R
H41C H 0.2678 0.1194 -0.4372 0.164 Uiso 1 1 calc R
C42 C 0.1385(3) -0.0892(6) -0.47545(16) 0.1113(14) Uani 1 1 d .
H42A H 0.1164 -0.1966 -0.4857 0.167 Uiso 1 1 calc R
H42B H 0.1241 -0.0404 -0.5113 0.167 Uiso 1 1 calc R
H42C H 0.1110 -0.0299 -0.4642 0.167 Uiso 1 1 calc R

loop_
_atom_site_aniso_label
_atom_site_aniso_U_11
_atom_site_aniso_U_22
_atom_site_aniso_U_33
_atom_site_aniso_U_23
_atom_site_aniso_U_13
_atom_site_aniso_U_12
Cl1 0.1752(13) 0.1161(9) 0.1868(13) 0.0819(9) 0.1340(12) 0.0939(9)
O1 0.1037(15) 0.0513(11) 0.0733(12) -0.0110(9) 0.0729(13) -0.0193(11)
O2 0.0764(13) 0.0655(12) 0.0680(12) -0.0201(10) 0.0577(11) -0.0145(10)
O3 0.0514(11) 0.0794(13) 0.0570(11) 0.0183(10) 0.0371(10) 0.0174(10)
C1 0.085(2) 0.0613(19) 0.0670(18) -0.0124(15) 0.0560(18) -0.0192(17)
C2 0.143(4) 0.060(2) 0.100(3) -0.028(2) 0.095(3) -0.041(2)
C3 0.192(5) 0.0437(19) 0.130(3) 0.001(2) 0.137(4) 0.005(3)
C4 0.128(3) 0.055(2) 0.103(3) 0.0217(19) 0.095(3) 0.032(2)
C5 0.076(2) 0.0529(17) 0.0696(18) 0.0085(14) 0.0563(18) 0.0128(15)
C6 0.0650(17) 0.0442(14) 0.0530(15) -0.0028(12) 0.0468(15) -0.0016(13)
C7 0.0462(14) 0.0419(13) 0.0419(13) -0.0014(10) 0.0301(12) 0.0006(11)
C8 0.0440(14) 0.0462(14) 0.0397(13) -0.0009(10) 0.0287(12) -0.0009(11)
C9 0.0566(16) 0.0672(17) 0.0454(14) 0.0011(13) 0.0372(14) 0.0055(14)
C10 0.0491(16) 0.0665(17) 0.0389(13) 0.0060(12) 0.0273(13) 0.0062(13)
C11 0.0384(14) 0.0509(14) 0.0456(14) 0.0031(11) 0.0272(12) 0.0005(11)
C12 0.0427(14) 0.0429(13) 0.0439(13) -0.0008(11) 0.0300(12) -0.0039(11)
C13 0.0500(15) 0.0584(16) 0.0562(16) 0.0005(13) 0.0393(14) 0.0031(13)
C14 0.0686(19) 0.0746(19) 0.0556(16) -0.0012(14) 0.0488(16) 0.0025(16)
C15 0.0670(19) 0.0745(19) 0.0453(15) 0.0086(13) 0.0398(15) 0.0084(15)
C16 0.0520(15) 0.0562(16) 0.0436(14) 0.0032(12) 0.0326(13) 0.0055(12)
C17 0.0422(14) 0.0419(13) 0.0389(12) -0.0018(10) 0.0274(12) -0.0052(11)
C18 0.0455(14) 0.0431(14) 0.0436(13) 0.0010(11) 0.0307(12) 0.0030(11)
C19 0.115(3) 0.0608(18) 0.084(2) -0.0061(17) 0.084(2) -0.0160(19)
C20 0.115(3) 0.132(4) 0.095(3) 0.039(3) 0.079(3) 0.009(3)
C21 0.108(3) 0.118(3) 0.120(3) 0.025(3) 0.088(3) -0.009(3)
Cl2 0.1404(10) 0.0929(7) 0.1139(8) -0.0215(6) 0.0802(8) -0.0606(7)
O4 0.0783(13) 0.0584(11) 0.0563(11) -0.0004(9) 0.0499(11) 0.0114(10)
O5 0.0915(14) 0.0504(11) 0.0616(11) 0.0112(9) 0.0601(12) 0.0146(10)
O6 0.0636(13) 0.0994(16) 0.0545(11) -0.0171(11) 0.0381(11) -0.0293(12)
C22 0.077(2) 0.0634(19) 0.0706(19) 0.0123(15) 0.0548(18) 0.0182(16)
C23 0.117(3) 0.063(2) 0.088(2) 0.0261(18) 0.078(2) 0.038(2)
C24 0.141(4) 0.0497(18) 0.090(2) 0.0016(18) 0.091(3) 0.002(2)
C25 0.108(3) 0.0529(18) 0.0709(19) -0.0111(15) 0.067(2) -0.0189(18)
C26 0.076(2) 0.0491(16) 0.0555(16) -0.0009(13) 0.0474(16) -0.0055(14)
C27 0.0633(17) 0.0476(14) 0.0467(14) 0.0008(12) 0.0417(14) 0.0034(13)
C28 0.0472(14) 0.0457(14) 0.0455(13) -0.0005(11) 0.0342(13) 0.0018(11)
C29 0.0436(14) 0.0486(14) 0.0432(13) 0.0014(11) 0.0306(12) 0.0023(11)
C30 0.0489(15) 0.0710(17) 0.0434(14) -0.0045(13) 0.0335(13) -0.0027(14)
C31 0.0502(16) 0.0750(19) 0.0555(16) -0.0017(14) 0.0393(15) -0.0067(14)
C32 0.0434(15) 0.0577(16) 0.0419(14) -0.0011(12) 0.0252(13) -0.0040(12)
C33 0.0491(15) 0.0452(14) 0.0436(13) 0.0032(11) 0.0313(13) 0.0047(11)
C34 0.0645(18) 0.0643(18) 0.0488(15) -0.0058(13) 0.0382(15) -0.0036(14)
C35 0.083(2) 0.077(2) 0.0534(16) -0.0059(15) 0.0519(17) -0.0002(17)
C36 0.0694(19) 0.0688(18) 0.0617(17) 0.0025(14) 0.0526(17) 0.0039(15)
C37 0.0507(15) 0.0548(15) 0.0501(14) 0.0001(12) 0.0364(13) 0.0005(12)
C38 0.0447(14) 0.0414(13) 0.0430(13) 0.0048(10) 0.0307(12) 0.0069(11)
C39 0.0418(14) 0.0445(14) 0.0439(13) -0.0019(11) 0.0294(12) -0.0009(11)
C40 0.088(2) 0.0579(17) 0.0616(17) 0.0075(14) 0.0596(18) 0.0026(15)
C41 0.162(4) 0.093(3) 0.099(3) -0.007(2) 0.100(3) -0.040(3)
C42 0.095(3) 0.159(4) 0.071(2) 0.032(2) 0.054(2) -0.002(3)

loop_
_atom_type_symbol
_atom_type_description
_atom_type_scat_dispersion_real
_atom_type_scat_dispersion_imag
_atom_type_scat_source
C C 0.0033 0.0016 'International Tables Vol C Tables 4.2.6.8 and 6.1.1.4'
H H 0.0000 0.0000 'International Tables Vol C Tables 4.2.6.8 and 6.1.1.4'
Cl Cl 0.1484 0.1585 'International Tables Vol C Tables 4.2.6.8 and 6.1.1.4'
O O 0.0106 0.0060 'International Tables Vol C Tables 4.2.6.8 and 6.1.1.4'

loop_
_geom_angle_atom_site_label_1
_geom_angle_atom_site_label_2
_geom_angle_atom_site_label_3
_geom_angle
C18 O1 C19 118.7(2)
C11 O3 H3B 109.5
C6 C1 C2 119.9(3)
C6 C1 H1A 120.0
C2 C1 H1A 120.0
C3 C2 C1 120.7(4)
C3 C2 H2A 119.7
C1 C2 H2A 119.7
C2 C3 C4 119.4(3)
C2 C3 H3A 120.3
C4 C3 H3A 120.3
C3 C4 C5 121.0(3)
C3 C4 Cl1 119.8(3)
C5 C4 Cl1 119.3(3)
C4 C5 C6 120.1(3)
C4 C5 H5A 120.0
C6 C5 H5A 120.0
C1 C6 C5 119.0(3)
C1 C6 C7 122.9(3)
C5 C6 C7 118.0(2)
C18 C7 C8 109.15(18)
C18 C7 C6 110.10(19)
C8 C7 C6 115.4(2)
C18 C7 H7A 107.3
C8 C7 H7A 107.3
C6 C7 H7A 107.3
C9 C8 C17 118.0(2)
C9 C8 C7 121.9(2)
C17 C8 C7 120.1(2)
C8 C9 C10 122.3(2)
C8 C9 H9A 118.8
C10 C9 H9A 118.8
C11 C10 C9 120.4(2)
C11 C10 H10A 119.8
C9 C10 H10A 119.8
C10 C11 O3 122.8(2)
C10 C11 C12 120.5(2)
O3 C11 C12 116.7(2)
C11 C12 C13 121.8(2)
C11 C12 C17 118.8(2)
C13 C12 C17 119.5(2)
C14 C13 C12 120.8(2)
C14 C13 H13A 119.6
C12 C13 H13A 119.6
C13 C14 C15 120.0(2)
C13 C14 H14A 120.0
C15 C14 H14A 120.0
C16 C15 C14 120.9(2)
C16 C15 H15A 119.5
C14 C15 H15A 119.5
C15 C16 C17 121.3(2)
C15 C16 H16A 119.4
C17 C16 H16A 119.4
C16 C17 C12 117.5(2)
C16 C17 C8 122.6(2)
C12 C17 C8 119.8(2)
O2 C18 O1 124.2(2)
O2 C18 C7 124.6(2)
O1 C18 C7 111.2(2)
O1 C19 C20 107.5(3)
O1 C19 C21 106.2(3)
C20 C19 C21 113.8(3)
O1 C19 H19A 109.7
C20 C19 H19A 109.7
C21 C19 H19A 109.7
C19 C20 H20A 109.5
C19 C20 H20B 109.5
H20A C20 H20B 109.5
C19 C20 H20C 109.5
H20A C20 H20C 109.5
H20B C20 H20C 109.5
C19 C21 H21A 109.5
C19 C21 H21B 109.5
H21A C21 H21B 109.5
C19 C21 H21C 109.5
H21A C21 H21C 109.5
H21B C21 H21C 109.5
C39 O5 C40 119.67(19)
C32 O6 H6A 109.5
C27 C22 C23 119.8(3)
C27 C22 H22A 120.1
C23 C22 H22A 120.1
C24 C23 C22 120.5(3)
C24 C23 H23A 119.8
C22 C23 H23A 119.8
C25 C24 C23 119.2(3)
C25 C24 H24A 120.4
C23 C24 H24A 120.4
C24 C25 C26 121.1(3)
C24 C25 Cl2 119.6(3)
C26 C25 Cl2 119.3(3)
C25 C26 C27 121.0(3)
C25 C26 H26A 119.5
C27 C26 H26A 119.5
C22 C27 C26 118.4(3)
C22 C27 C28 123.5(3)
C26 C27 C28 118.1(2)
C39 C28 C27 111.04(19)
C39 C28 C29 110.06(19)
C27 C28 C29 115.4(2)
C39 C28 H28A 106.6
C27 C28 H28A 106.6
C29 C28 H28A 106.6
C30 C29 C38 118.4(2)
C30 C29 C28 121.9(2)
C38 C29 C28 119.6(2)
C29 C30 C31 122.2(2)
C29 C30 H30A 118.9
C31 C30 H30A 118.9
C32 C31 C30 120.4(2)
C32 C31 H31A 119.8
C30 C31 H31A 119.8
O6 C32 C31 122.8(2)
O6 C32 C33 117.0(2)
C31 C32 C33 120.2(2)
C34 C33 C38 119.6(2)
C34 C33 C32 121.5(2)
C38 C33 C32 118.8(2)
C35 C34 C33 120.2(3)
C35 C34 H34A 119.9
C33 C34 H34A 119.9
C34 C35 C36 120.7(2)
C34 C35 H35A 119.7
C36 C35 H35A 119.7
C37 C36 C35 120.4(3)
C37 C36 H36A 119.8
C35 C36 H36A 119.8
C36 C37 C38 121.6(2)
C36 C37 H37A 119.2
C38 C37 H37A 119.2
C37 C38 C33 117.5(2)
C37 C38 C29 122.6(2)
C33 C38 C29 119.9(2)
O4 C39 O5 124.3(2)
O4 C39 C28 124.7(2)
O5 C39 C28 111.0(2)
O5 C40 C42 107.2(2)
O5 C40 C41 106.2(2)
C42 C40 C41 114.2(3)
O5 C40 H40A 109.7
C42 C40 H40A 109.7
C41 C40 H40A 109.7
C40 C41 H41A 109.5
C40 C41 H41B 109.5
H41A C41 H41B 109.5
C40 C41 H41C 109.5
H41A C41 H41C 109.5
H41B C41 H41C 109.5
C40 C42 H42A 109.5
C40 C42 H42B 109.5
H42A C42 H42B 109.5
C40 C42 H42C 109.5
H42A C42 H42C 109.5
H42B C42 H42C 109.5

loop_
_geom_bond_atom_site_label_1
_geom_bond_atom_site_label_2
_geom_bond_distance
Cl1 C4 1.732(4)
O1 C18 1.315(3)
O1 C19 1.476(3)
O2 C18 1.200(3)
O3 C11 1.364(3)
O3 H3B 0.8200
C1 C6 1.375(4)
C1 C2 1.393(5)
C1 H1A 0.9300
C2 C3 1.362(5)
C2 H2A 0.9300
C3 C4 1.364(5)
C3 H3A 0.9300
C4 C5 1.378(4)
C5 C6 1.383(4)
C5 H5A 0.9300
C6 C7 1.523(3)
C7 C18 1.519(3)
C7 C8 1.520(3)
C7 H7A 0.9800
C8 C9 1.369(3)
C8 C17 1.427(3)
C9 C10 1.401(4)
C9 H9A 0.9300
C10 C11 1.353(3)
C10 H10A 0.9300
C11 C12 1.415(3)
C12 C13 1.416(3)
C12 C17 1.426(3)
C13 C14 1.355(4)
C13 H13A 0.9300
C14 C15 1.401(4)
C14 H14A 0.9300
C15 C16 1.360(3)
C15 H15A 0.9300
C16 C17 1.414(3)
C16 H16A 0.9300
C19 C20 1.482(5)
C19 C21 1.493(5)
C19 H19A 0.9800
C20 H20A 0.9600
C20 H20B 0.9600
C20 H20C 0.9600
C21 H21A 0.9600
C21 H21B 0.9600
C21 H21C 0.9600
Cl2 C25 1.738(3)
O4 C39 1.206(3)
O5 C39 1.312(3)
O5 C40 1.474(3)
O6 C32 1.360(3)
O6 H6A 0.8200
C22 C27 1.377(4)
C22 C23 1.408(4)
C22 H22A 0.9300
C23 C24 1.378(5)
C23 H23A 0.9300
C24 C25 1.354(5)
C24 H24A 0.9300
C25 C26 1.376(4)
C26 C27 1.389(4)
C26 H26A 0.9300
C27 C28 1.524(3)
C28 C39 1.517(3)
C28 C29 1.529(3)
C28 H28A 0.9800
C29 C30 1.363(3)
C29 C38 1.428(3)
C30 C31 1.397(4)
C30 H30A 0.9300
C31 C32 1.362(3)
C31 H31A 0.9300
C32 C33 1.419(3)
C33 C34 1.417(3)
C33 C38 1.418(3)
C34 C35 1.362(4)
C34 H34A 0.9300
C35 C36 1.390(4)
C35 H35A 0.9300
C36 C37 1.359(3)
C36 H36A 0.9300
C37 C38 1.417(3)
C37 H37A 0.9300
C40 C42 1.479(4)
C40 C41 1.487(4)
C40 H40A 0.9800
C41 H41A 0.9600
C41 H41B 0.9600
C41 H41C 0.9600
C42 H42A 0.9600
C42 H42B 0.9600
C42 H42C 0.9600

loop_
_geom_torsion_atom_site_label_1
_geom_torsion_atom_site_label_2
_geom_torsion_atom_site_label_3
_geom_torsion_atom_site_label_4
_geom_torsion
C6 C1 C2 C3 0.5(5)
C1 C2 C3 C4 0.4(5)
C2 C3 C4 C5 -0.6(5)
C2 C3 C4 Cl1 179.6(3)
C3 C4 C5 C6 -0.2(4)
Cl1 C4 C5 C6 179.7(2)
C2 C1 C6 C5 -1.3(4)
C2 C1 C6 C7 176.3(3)
C4 C5 C6 C1 1.1(4)
C4 C5 C6 C7 -176.5(2)
C1 C6 C7 C18 -98.7(3)
C5 C6 C7 C18 78.9(3)
C1 C6 C7 C8 25.4(3)
C5 C6 C7 C8 -157.0(2)
C18 C7 C8 C9 21.6(3)
C6 C7 C8 C9 -103.0(3)
C18 C7 C8 C17 -157.2(2)
C6 C7 C8 C17 78.2(3)
C17 C8 C9 C10 2.4(4)
C7 C8 C9 C10 -176.5(2)
C8 C9 C10 C11 0.6(4)
C9 C10 C11 O3 178.3(2)
C9 C10 C11 C12 -2.4(4)
C10 C11 C12 C13 -178.8(2)
O3 C11 C12 C13 0.6(3)
C10 C11 C12 C17 1.1(4)
O3 C11 C12 C17 -179.6(2)
C11 C12 C13 C14 177.8(2)
C17 C12 C13 C14 -2.1(4)
C12 C13 C14 C15 1.1(4)
C13 C14 C15 C16 0.3(4)
C14 C15 C16 C17 -0.5(4)
C15 C16 C17 C12 -0.5(4)
C15 C16 C17 C8 179.5(2)
C11 C12 C17 C16 -178.1(2)
C13 C12 C17 C16 1.8(3)
C11 C12 C17 C8 1.9(3)
C13 C12 C17 C8 -178.2(2)
C9 C8 C17 C16 176.4(2)
C7 C8 C17 C16 -4.8(3)
C9 C8 C17 C12 -3.6(3)
C7 C8 C17 C12 175.3(2)
C19 O1 C18 O2 8.9(4)
C19 O1 C18 C7 -170.0(2)
C8 C7 C18 O2 -92.5(3)
C6 C7 C18 O2 35.2(3)
C8 C7 C18 O1 86.4(2)
C6 C7 C18 O1 -145.9(2)
C18 O1 C19 C20 99.8(3)
C18 O1 C19 C21 -138.1(3)
C27 C22 C23 C24 0.2(4)
C22 C23 C24 C25 -0.5(5)
C23 C24 C25 C26 0.6(5)
C23 C24 C25 Cl2 -179.2(2)
C24 C25 C26 C27 -0.3(4)
Cl2 C25 C26 C27 179.47(19)
C23 C22 C27 C26 0.0(4)
C23 C22 C27 C28 -179.4(2)
C25 C26 C27 C22 0.0(4)
C25 C26 C27 C28 179.4(2)
C22 C27 C28 C39 105.2(3)
C26 C27 C28 C39 -74.2(3)
C22 C27 C28 C29 -21.0(3)
C26 C27 C28 C29 159.6(2)
C39 C28 C29 C30 -21.2(3)
C27 C28 C29 C30 105.5(3)
C39 C28 C29 C38 157.6(2)
C27 C28 C29 C38 -75.7(3)
C38 C29 C30 C31 -2.1(4)
C28 C29 C30 C31 176.7(2)
C29 C30 C31 C32 0.0(4)
C30 C31 C32 O6 -178.5(3)
C30 C31 C32 C33 2.0(4)
O6 C32 C33 C34 -1.2(4)
C31 C32 C33 C34 178.4(3)
O6 C32 C33 C38 178.9(2)
C31 C32 C33 C38 -1.6(4)
C38 C33 C34 C35 0.4(4)
C32 C33 C34 C35 -179.6(3)
C33 C34 C35 C36 0.8(4)
C34 C35 C36 C37 -1.1(4)
C35 C36 C37 C38 0.3(4)
C36 C37 C38 C33 0.8(4)
C36 C37 C38 C29 -179.8(2)
C34 C33 C38 C37 -1.1(3)
C32 C33 C38 C37 178.8(2)
C34 C33 C38 C29 179.5(2)
C32 C33 C38 C29 -0.6(3)
C30 C29 C38 C37 -177.0(2)
C28 C29 C38 C37 4.2(3)
C30 C29 C38 C33 2.4(3)
C28 C29 C38 C33 -176.5(2)
C40 O5 C39 O4 -5.1(4)
C40 O5 C39 C28 174.8(2)
C27 C28 C39 O4 -26.1(3)
C29 C28 C39 O4 103.0(3)
C27 C28 C39 O5 154.0(2)
C29 C28 C39 O5 -76.9(2)
C39 O5 C40 C42 104.6(3)
C39 O5 C40 C41 -133.0(3)
